data_2014664
loop_
_publ_author_name
'Gainsford, Graeme J.'
'Kemmitt, Tim'

_publ_section_title Poly[tetrasodium(I)-tetra-\m~2~-bis(butane-1,4-diyldioxy)borato-\m~2~-1,4-butanediol]
_journal_issue 3
_journal_name_full 'Acta Crystallographica Section C'
_journal_page_first m136
_journal_page_last m138
_journal_paper_doi 10.1107/S0108270105002520
_journal_volume 61
_journal_year 2005
_chemical_formula_iupac '[Na4 (C8 H16 B O4)4 (C4 H10 O2)]'
_chemical_formula_sum 'C9 H18.5 B Na O4.5'
_chemical_formula_weight 242.54
_chemical_name_systematic
;
Poly[tetrasodium(I)-tetra-\m~2~-bis(butanedioxy)borato-\m~2~-butanediol]
;
_space_group_IT_number 2
_symmetry_cell_setting triclinic
_symmetry_space_group_name_Hall '-P 1'
_symmetry_space_group_name_H-M 'P -1'
_atom_sites_solution_hydrogens geom
_atom_sites_solution_primary direct
_atom_sites_solution_secondary difmap
_audit_creation_method SHELXL97
_cell_angle_alpha 89.282(5)
_cell_angle_beta 79.966(4)
_cell_angle_gamma 89.837(4)
_cell_formula_units_Z 8
_cell_length_a 12.813(4)
_cell_length_b 13.349(4)
_cell_length_c 14.381(5)
_cell_measurement_reflns_used 7356
_cell_measurement_temperature 163(2)
_cell_measurement_theta_max 26.40
_cell_measurement_theta_min 2.34
_cell_volume 2421.9(13)
_computing_cell_refinement SMART
_computing_data_collection 'SMART (Bruker, 2001)'
_computing_data_reduction 'SAINT (Bruker, 2001) and SADABS (Sheldrick, 1996)'
_computing_molecular_graphics 'ORTEP-3 (Farrugia, 1999) and MERCURY (Bruno <i>et al.</i>, 2002)'
_computing_publication_material SHELXL97
_computing_structure_refinement 'SHELXL97 (Sheldrick, 1997)'
_computing_structure_solution 'SHELXS97 (Sheldrick, 1997)'
_diffrn_ambient_temperature 163(2)
_diffrn_detector_area_resol_mean 8.192
_diffrn_measured_fraction_theta_full 0.711
_diffrn_measured_fraction_theta_max 0.711
_diffrn_measurement_device_type 'Bruker SMART CCD area-detector'
_diffrn_measurement_method '\f and \w'
_diffrn_radiation_monochromator graphite
_diffrn_radiation_source 'fine-focus sealed tube'
_diffrn_radiation_type MoK\a
_diffrn_radiation_wavelength 0.71073
_diffrn_reflns_av_R_equivalents 0.0000
_diffrn_reflns_av_sigmaI/netI 0.0366
_diffrn_reflns_limit_h_max 16
_diffrn_reflns_limit_h_min -15
_diffrn_reflns_limit_k_max 16
_diffrn_reflns_limit_k_min -16
_diffrn_reflns_limit_l_max 18
_diffrn_reflns_limit_l_min 0
_diffrn_reflns_number 7185
_diffrn_reflns_theta_full 26.58
_diffrn_reflns_theta_max 26.58
_diffrn_reflns_theta_min 1.97
_diffrn_standards_decay_% 0
_diffrn_standards_number 0
_exptl_absorpt_coefficient_mu 0.127
_exptl_absorpt_correction_T_max 0.981
_exptl_absorpt_correction_T_min 0.685
_exptl_absorpt_correction_type multi-scan
_exptl_absorpt_process_details '(Blessing, 1995)'
_exptl_crystal_colour colourless
_exptl_crystal_density_diffrn 1.273
_exptl_crystal_density_meas ?
_exptl_crystal_density_method 'not measured'
_exptl_crystal_description block
_exptl_crystal_F_000 992
_exptl_crystal_size_max 0.75
_exptl_crystal_size_mid 0.42
_exptl_crystal_size_min 0.15
_refine_diff_density_max 0.361
_refine_diff_density_min -0.304
_refine_ls_extinction_method none
_refine_ls_goodness_of_fit_ref 0.992
_refine_ls_hydrogen_treatment constr
_refine_ls_matrix_type full
_refine_ls_number_parameters 565
_refine_ls_number_reflns 7185
_refine_ls_number_restraints 2
_refine_ls_restrained_S_all 0.992
_refine_ls_R_factor_all 0.0818
_refine_ls_R_factor_gt 0.0603
_refine_ls_shift/su_max 0.007
_refine_ls_shift/su_mean 0.000
_refine_ls_structure_factor_coef Fsqd
_refine_ls_weighting_details 'calc w = 1/[\s^2^(Fo^2^)+(0.1104P)^2^] where P=(Fo^2^+2Fc^2^)/3'
_refine_ls_weighting_scheme calc
_refine_ls_wR_factor_gt 0.1436
_refine_ls_wR_factor_ref 0.1538
_reflns_number_gt 5247
_reflns_number_total 7185
_reflns_threshold_expression I>2\s(I)
_cod_data_source_file fg1811.cif
_cod_data_source_block I
_cod_depositor_comments
;
The following automatic conversions were performed:
'_symmetry_cell_setting' value 'Triclinic' changed to 'triclinic'
according to '/home/saulius/struct/CIF-dictionaries/cif_core.dic'
dictionary named 'cif_core.dic' version 2.4.1 from
2010-06-29.

'_geom_bond_publ_flag' value 'Y' changed to 'y' according to
'/home/saulius/struct/CIF-dictionaries/cif_core.dic' dictionary named
'cif_core.dic' version 2.4.1 from 2010-06-29 (15 times).

Automatic conversion script
Id: cif_fix_enum 1527 2010-12-29 10:47:43Z saulius 

The following automatic conversions were performed:

'_symmetry_cell_setting' value 'Triclinic' changed to 'triclinic'
according to /home/saulius/struct/CIF-dictionaries/cif_core.dic
dictionary named 'cif_core.dic' version 2.4.1 from
2010-06-29.

'_geom_bond_publ_flag' value 'Y' changed to 'y'
according to /home/saulius/struct/CIF-dictionaries/cif_core.dic
dictionary named 'cif_core.dic' version 2.4.1 from 2010-06-29 (15
times).

'_geom_angle_publ_flag' value 'Y' changed to 'y' according
to /home/saulius/struct/CIF-dictionaries/cif_core.dic dictionary
named 'cif_core.dic' version 2.4.1 from 2010-06-29 (8
times).

'_geom_torsion_publ_flag' value 'Y' changed to 'y' according
to /home/saulius/struct/CIF-dictionaries/cif_core.dic dictionary
named 'cif_core.dic' version 2.4.1 from 2010-06-29 (2 times).

Automatic conversion script
Id: cif_fix_values 1715 2011-07-08 13:25:40Z adriana 

The following automatic conversions were performed:

'_exptl_crystal_density_meas' value 'not measured' was changed to '?'
- the value is perceived as not measured.

Automatic conversion script
Id: cif_fix_values 3008 2015-01-20 13:52:24Z robertas 
;
_cod_original_cell_volume 2421.9(14)
_cod_database_code 2014664
_cod_database_fobs_code 2014664

loop_
_symmetry_equiv_pos_as_xyz
'x, y, z'
'-x, -y, -z'

loop_
_atom_site_label
_atom_site_fract_x
_atom_site_fract_y
_atom_site_fract_z
_atom_site_U_iso_or_equiv
_atom_site_adp_type
_atom_site_calc_flag
_atom_site_refinement_flags
_atom_site_occupancy
_atom_site_disorder_assembly
_atom_site_disorder_group
_atom_site_type_symbol
Na1 0.58135(8) 1.09761(8) 0.05098(7) 0.0253(2) Uani d . 1 . . Na
Na2 0.62794(9) 0.88031(8) 0.28635(7) 0.0296(3) Uani d . 1 . . Na
Na3 0.90690(9) 0.59663(8) 0.46093(7) 0.0255(2) Uani d . 1 . . Na
Na4 0.84284(9) 0.39200(8) 0.22452(7) 0.0299(3) Uani d . 1 . . Na
O1 0.52269(17) 0.81659(15) 0.04348(13) 0.0301(4) Uani d . 1 . . O
O2 0.62450(15) 0.92840(14) 0.12879(12) 0.0253(4) Uani d . 1 . . O
O3 0.44597(14) 0.96639(15) 0.10003(13) 0.0276(4) Uani d . 1 . . O
O4 0.73562(17) 1.19106(17) 0.05013(13) 0.0343(5) Uani d . 1 . . O
O5 0.60951(16) 1.20044(15) 0.18486(13) 0.0304(4) Uani d . 1 . . O
O6 0.71330(19) 1.35245(16) 0.13252(16) 0.0409(5) Uani d . 1 . . O
O7 0.48337(16) 0.83879(18) 0.21467(14) 0.0366(5) Uani d . 1 . . O
O8 0.59096(19) 1.04334(16) 0.32755(14) 0.0358(5) Uani d D 1 . . O
H8O 0.604(3) 1.091(3) 0.288(2) 0.054 Uiso d D 1 . . H
O9 0.75401(16) 0.84636(15) 0.38870(14) 0.0303(4) Uani d . 1 . . O
O10 0.68898(16) 0.72164(14) 0.30905(13) 0.0284(4) Uani d . 1 . . O
O11 0.87525(15) 0.70910(14) 0.32840(13) 0.0281(4) Uani d . 1 . . O
O12 0.74746(15) 0.67609(15) 0.45829(13) 0.0287(4) Uani d . 1 . . O
O13 1.05144(15) 0.48381(15) 0.39287(12) 0.0258(4) Uani d . 1 . . O
O14 1.00062(16) 0.32219(14) 0.43594(14) 0.0299(4) Uani d . 1 . . O
O15 0.8581(2) 0.56258(16) 0.18214(14) 0.0392(5) Uani d D 1 . . O
H15O 0.854(4) 0.603(3) 0.223(2) 0.059 Uiso d D 1 . . H
O16 0.87278(15) 0.43263(14) 0.37507(12) 0.0258(4) Uani d . 1 . . O
O17 1.01482(16) 0.37296(17) 0.26848(14) 0.0345(5) Uani d . 1 . . O
O18 0.79724(16) 1.22693(15) 0.19798(14) 0.0310(4) Uani d . 1 . . O
B1 0.5188(2) 0.8856(2) 0.1217(2) 0.0261(6) Uani d . 1 . . B
B2 0.7148(3) 1.2436(2) 0.1401(2) 0.0301(7) Uani d . 1 . . B
B3 0.7660(2) 0.7383(2) 0.3720(2) 0.0235(6) Uani d . 1 . . B
B4 0.9851(2) 0.4009(2) 0.3684(2) 0.0263(6) Uani d . 1 . . B
C1 0.5767(3) 0.7228(2) 0.0509(2) 0.0355(7) Uani d . 1 . . C
H1A 0.5424 0.6701 0.0190 0.043 Uiso calc R 1 . . H
H1B 0.5702 0.7034 0.1184 0.043 Uiso calc R 1 . . H
C2 0.6929(3) 0.7289(2) 0.0072(2) 0.0395(7) Uani d . 1 . . C
H2A 0.7251 0.6616 0.0091 0.047 Uiso calc R 1 . . H
H2B 0.6992 0.7496 -0.0599 0.047 Uiso calc R 1 . . H
C3 0.7537(3) 0.8019(2) 0.0570(2) 0.0361(7) Uani d . 1 . . C
H3A 0.8289 0.8010 0.0257 0.043 Uiso calc R 1 . . H
H3B 0.7509 0.7781 0.1229 0.043 Uiso calc R 1 . . H
C4 0.7145(2) 0.9096(2) 0.0590(2) 0.0312(6) Uani d . 1 . . C
H4A 0.7726 0.9542 0.0699 0.037 Uiso calc R 1 . . H
H4B 0.6971 0.9271 -0.0036 0.037 Uiso calc R 1 . . H
C5 0.3847(3) 1.0188(3) 0.1772(2) 0.0399(8) Uani d . 1 . . C
H5A 0.3669 1.0864 0.1554 0.048 Uiso calc R 1 . . H
H5B 0.4274 1.0270 0.2277 0.048 Uiso calc R 1 . . H
C6 0.2819(3) 0.9622(4) 0.2172(2) 0.0549(10) Uani d . 1 . . C
H6A 0.2472 0.9422 0.1639 0.066 Uiso calc R 1 . . H
H6B 0.2333 1.0086 0.2568 0.066 Uiso calc R 1 . . H
C7 0.2967(3) 0.8677(4) 0.2767(3) 0.0586(11) Uani d . 1 . . C
H7A 0.3162 0.8888 0.3371 0.070 Uiso calc R 1 . . H
H7B 0.2281 0.8320 0.2917 0.070 Uiso calc R 1 . . H
C8 0.3798(3) 0.7957(3) 0.2293(2) 0.0506(10) Uani d . 1 . . C
H8A 0.3792 0.7344 0.2689 0.061 Uiso calc R 1 . . H
H8B 0.3623 0.7760 0.1677 0.061 Uiso calc R 1 . . H
C9 0.6020(3) 1.0841(2) 0.4160(2) 0.0360(7) Uani d . 1 . . C
H9A 0.5625 1.1481 0.4257 0.043 Uiso calc R 1 . . H
H9B 0.6777 1.0978 0.4171 0.043 Uiso calc R 1 . . H
C10 0.5584(2) 1.0093(2) 0.4952(2) 0.0361(7) Uani d . 1 . . C
H10A 0.5964 0.9448 0.4829 0.043 Uiso calc R 1 . . H
H10B 0.5734 1.0349 0.5559 0.043 Uiso calc R 1 . . H
C11 0.8264(3) 0.8901(2) 0.4409(2) 0.0360(7) Uani d . 1 . . C
H11A 0.8511 0.8384 0.4820 0.043 Uiso calc R 1 . . H
H11B 0.7900 0.9432 0.4818 0.043 Uiso calc R 1 . . H
C12 0.9199(3) 0.9341(2) 0.3765(3) 0.0428(8) Uani d . 1 . . C
H12A 0.9628 0.9725 0.4146 0.051 Uiso calc R 1 . . H
H12B 0.8941 0.9817 0.3322 0.051 Uiso calc R 1 . . H
C13 0.9912(3) 0.8561(3) 0.3193(2) 0.0416(8) Uani d . 1 . . C
H13A 1.0446 0.8919 0.2726 0.050 Uiso calc R 1 . . H
H13B 1.0297 0.8188 0.3627 0.050 Uiso calc R 1 . . H
C14 0.9346(2) 0.7812(2) 0.2671(2) 0.0337(6) Uani d . 1 . . C
H14A 0.8861 0.8178 0.2320 0.040 Uiso calc R 1 . . H
H14B 0.9876 0.7460 0.2204 0.040 Uiso calc R 1 . . H
C15 0.6272(3) 0.6335(2) 0.3178(2) 0.0344(7) Uani d . 1 . . C
H15A 0.6726 0.5756 0.3278 0.041 Uiso calc R 1 . . H
H15B 0.6003 0.6228 0.2582 0.041 Uiso calc R 1 . . H
C16 0.5335(2) 0.6380(3) 0.3995(2) 0.0415(8) Uani d . 1 . . C
H16A 0.4811 0.5865 0.3898 0.050 Uiso calc R 1 . . H
H16B 0.4990 0.7043 0.3981 0.050 Uiso calc R 1 . . H
C17 0.5632(2) 0.6213(3) 0.4978(2) 0.0387(7) Uani d . 1 . . C
H17A 0.4988 0.6303 0.5461 0.046 Uiso calc R 1 . . H
H17B 0.5872 0.5512 0.5026 0.046 Uiso calc R 1 . . H
C18 0.6486(2) 0.6900(3) 0.5203(2) 0.0362(7) Uani d . 1 . . C
H18A 0.6255 0.7604 0.5154 0.043 Uiso calc R 1 . . H
H18B 0.6586 0.6775 0.5862 0.043 Uiso calc R 1 . . H
C19 1.0959(2) 0.5551(2) 0.32040(19) 0.0319(6) Uani d . 1 . . C
H19A 1.1084 0.6195 0.3500 0.038 Uiso calc R 1 . . H
H19B 1.0447 0.5673 0.2773 0.038 Uiso calc R 1 . . H
C20 1.2002(3) 0.5173(3) 0.2636(2) 0.0406(7) Uani d . 1 . . C
H20A 1.2384 0.5748 0.2293 0.049 Uiso calc R 1 . . H
H20B 1.2446 0.4906 0.3081 0.049 Uiso calc R 1 . . H
C21 1.1880(2) 0.4363(3) 0.1926(2) 0.0426(8) Uani d . 1 . . C
H21A 1.1539 0.4658 0.1419 0.051 Uiso calc R 1 . . H
H21B 1.2592 0.4122 0.1634 0.051 Uiso calc R 1 . . H
C22 1.1224(3) 0.3478(3) 0.2367(2) 0.0408(8) Uani d . 1 . . C
H22A 1.1263 0.2938 0.1897 0.049 Uiso calc R 1 . . H
H22B 1.1531 0.3216 0.2908 0.049 Uiso calc R 1 . . H
C23 0.9534(3) 0.2277(2) 0.4258(2) 0.0371(7) Uani d . 1 . . C
H23A 0.9982 0.1740 0.4460 0.044 Uiso calc R 1 . . H
H23B 0.9496 0.2174 0.3584 0.044 Uiso calc R 1 . . H
C24 0.8428(3) 0.2205(2) 0.4839(2) 0.0390(7) Uani d . 1 . . C
H24A 0.8472 0.2331 0.5508 0.047 Uiso calc R 1 . . H
H24B 0.8165 0.1513 0.4800 0.047 Uiso calc R 1 . . H
C25 0.7619(3) 0.2935(2) 0.4535(2) 0.0370(7) Uani d . 1 . . C
H25A 0.7511 0.2759 0.3891 0.044 Uiso calc R 1 . . H
H25B 0.6933 0.2847 0.4966 0.044 Uiso calc R 1 . . H
C26 0.7943(2) 0.4033(2) 0.45337(19) 0.0296(6) Uani d . 1 . . C
H26A 0.7305 0.4455 0.4536 0.036 Uiso calc R 1 . . H
H26B 0.8215 0.4167 0.5123 0.036 Uiso calc R 1 . . H
C27 0.9380(2) 0.5846(2) 0.10233(19) 0.0325(6) Uani d . 1 . . C
H27A 1.0039 0.6059 0.1234 0.039 Uiso calc R 1 . . H
H27B 0.9142 0.6396 0.0642 0.039 Uiso calc R 1 . . H
C28 0.9580(2) 0.4917(2) 0.04422(19) 0.0334(7) Uani d . 1 . . C
H28A 0.8910 0.4701 0.0252 0.040 Uiso calc R 1 . . H
H28B 0.9818 0.4373 0.0831 0.040 Uiso calc R 1 . . H
C29 0.5388(3) 1.2622(2) 0.2482(2) 0.0360(7) Uani d . 1 . . C
H29A 0.5803 1.3009 0.2873 0.043 Uiso calc R 1 . . H
H29B 0.4890 1.2187 0.2911 0.043 Uiso calc R 1 . . H
C30 0.4748(3) 1.3355(3) 0.1966(2) 0.0438(8) Uani d . 1 . . C
H30A 0.4456 1.2980 0.1481 0.053 Uiso calc R 1 . . H
H30B 0.4141 1.3604 0.2428 0.053 Uiso calc R 1 . . H
C31 0.5357(3) 1.4252(3) 0.1491(3) 0.0523(10) Uani d . 1 . . C
H31A 0.4892 1.4628 0.1128 0.063 Uiso calc R 1 . . H
H31B 0.5528 1.4701 0.1986 0.063 Uiso calc R 1 . . H
C32 0.6375(3) 1.3993(3) 0.0833(3) 0.0464(9) Uani d . 1 . . C
H32A 0.6214 1.3536 0.0340 0.056 Uiso calc R 1 . . H
H32B 0.6687 1.4613 0.0516 0.056 Uiso calc R 1 . . H
C33 0.8343(3) 1.2110(3) -0.0082(2) 0.0441(8) Uani d . 1 . . C
H33A 0.8582 1.2791 0.0049 0.053 Uiso calc R 1 . . H
H33B 0.8256 1.2094 -0.0752 0.053 Uiso calc R 1 . . H
C34 0.9180(3) 1.1350(3) 0.0083(3) 0.0505(9) Uani d . 1 . . C
H34A 0.9826 1.1468 -0.0393 0.061 Uiso calc R 1 . . H
H34B 0.8917 1.0671 -0.0019 0.061 Uiso calc R 1 . . H
C35 0.9479(3) 1.1381(3) 0.1067(3) 0.0493(9) Uani d . 1 . . C
H35A 0.9893 1.1998 0.1112 0.059 Uiso calc R 1 . . H
H35B 0.9946 1.0803 0.1137 0.059 Uiso calc R 1 . . H
C36 0.8544(3) 1.1356(2) 0.1892(2) 0.0381(7) Uani d . 1 . . C
H36A 0.8059 1.0805 0.1796 0.046 Uiso calc R 1 . . H
H36B 0.8812 1.1216 0.2486 0.046 Uiso calc R 1 . . H

loop_
_atom_site_aniso_label
_atom_site_aniso_U_11
_atom_site_aniso_U_22
_atom_site_aniso_U_33
_atom_site_aniso_U_12
_atom_site_aniso_U_13
_atom_site_aniso_U_23
Na1 0.0245(5) 0.0209(5) 0.0315(5) -0.0038(4) -0.0078(4) 0.0000(4)
Na2 0.0342(6) 0.0253(6) 0.0315(5) 0.0054(5) -0.0116(5) -0.0015(4)
Na3 0.0250(5) 0.0203(5) 0.0323(5) 0.0024(4) -0.0081(4) -0.0024(4)
Na4 0.0334(6) 0.0257(6) 0.0320(5) -0.0075(5) -0.0098(4) -0.0011(4)
O1 0.0354(11) 0.0219(10) 0.0363(10) -0.0014(8) -0.0159(8) 0.0003(8)
O2 0.0202(9) 0.0247(10) 0.0303(9) -0.0037(8) -0.0026(7) -0.0038(8)
O3 0.0187(9) 0.0336(11) 0.0296(9) 0.0039(8) -0.0014(7) 0.0008(8)
O4 0.0317(11) 0.0390(12) 0.0318(10) -0.0176(9) -0.0037(8) -0.0013(9)
O5 0.0329(11) 0.0235(10) 0.0345(10) -0.0013(9) -0.0048(8) -0.0058(8)
O6 0.0518(14) 0.0222(10) 0.0564(13) -0.0128(10) -0.0316(11) 0.0083(10)
O7 0.0240(10) 0.0526(14) 0.0340(10) -0.0102(10) -0.0081(8) 0.0141(10)
O8 0.0497(13) 0.0280(11) 0.0287(10) 0.0018(10) -0.0038(9) -0.0010(8)
O9 0.0296(11) 0.0228(10) 0.0417(10) 0.0050(8) -0.0150(8) -0.0060(8)
O10 0.0300(10) 0.0227(10) 0.0345(9) -0.0038(8) -0.0112(8) 0.0026(8)
O11 0.0218(9) 0.0224(9) 0.0386(10) 0.0004(8) -0.0009(8) 0.0045(8)
O12 0.0248(10) 0.0322(11) 0.0289(9) 0.0065(8) -0.0045(7) 0.0012(8)
O13 0.0230(9) 0.0281(10) 0.0263(8) -0.0018(8) -0.0041(7) -0.0053(8)
O14 0.0334(11) 0.0215(10) 0.0380(10) 0.0012(8) -0.0147(8) -0.0023(8)
O15 0.0534(14) 0.0293(11) 0.0299(10) -0.0104(11) 0.0072(10) -0.0044(9)
O16 0.0207(9) 0.0256(10) 0.0310(9) -0.0005(8) -0.0042(7) -0.0002(8)
O17 0.0225(10) 0.0478(13) 0.0339(10) 0.0026(9) -0.0059(8) -0.0140(9)
O18 0.0349(11) 0.0212(9) 0.0395(10) -0.0028(9) -0.0137(9) -0.0022(8)
B1 0.0213(15) 0.0286(16) 0.0292(14) -0.0083(13) -0.0069(11) 0.0080(13)
B2 0.0358(18) 0.0209(15) 0.0367(16) -0.0039(14) -0.0148(14) -0.0013(13)
B3 0.0201(14) 0.0204(14) 0.0304(14) 0.0004(12) -0.0053(11) -0.0007(12)
B4 0.0240(16) 0.0260(16) 0.0298(15) 0.0005(13) -0.0069(12) -0.0060(13)
C1 0.0444(18) 0.0198(14) 0.0463(16) -0.0015(13) -0.0185(14) -0.0021(12)
C2 0.0475(19) 0.0313(16) 0.0421(16) 0.0133(15) -0.0141(14) -0.0110(13)
C3 0.0295(16) 0.0342(16) 0.0446(16) 0.0070(13) -0.0062(13) -0.0089(13)
C4 0.0285(15) 0.0283(15) 0.0352(14) -0.0042(12) -0.0011(12) -0.0039(12)
C5 0.0347(17) 0.055(2) 0.0302(14) 0.0133(16) -0.0049(12) -0.0066(14)
C6 0.0289(17) 0.091(3) 0.0413(17) 0.0063(19) 0.0025(14) 0.0048(19)
C7 0.0323(18) 0.097(3) 0.0447(18) -0.017(2) -0.0019(14) 0.017(2)
C8 0.0362(18) 0.069(3) 0.0477(18) -0.0244(18) -0.0113(15) 0.0227(18)
C9 0.0313(16) 0.0356(16) 0.0408(15) -0.0086(14) -0.0051(12) -0.0055(14)
C10 0.0334(17) 0.0360(17) 0.0385(15) 0.0051(14) -0.0046(12) -0.0014(13)
C11 0.0411(18) 0.0242(15) 0.0476(16) 0.0075(13) -0.0203(14) -0.0138(13)
C12 0.050(2) 0.0218(14) 0.062(2) -0.0092(14) -0.0242(17) -0.0023(14)
C13 0.0310(16) 0.0443(19) 0.0500(17) -0.0132(14) -0.0089(14) 0.0103(15)
C14 0.0329(16) 0.0304(15) 0.0366(14) -0.0054(13) -0.0032(12) 0.0059(12)
C15 0.0445(18) 0.0245(14) 0.0367(14) -0.0067(13) -0.0138(13) 0.0015(12)
C16 0.0249(15) 0.0433(19) 0.0569(19) -0.0093(14) -0.0102(13) 0.0162(16)
C17 0.0283(15) 0.0390(17) 0.0448(16) 0.0054(14) 0.0038(13) 0.0114(14)
C18 0.0357(17) 0.0405(17) 0.0289(13) 0.0070(14) 0.0045(12) -0.0012(12)
C19 0.0304(15) 0.0330(16) 0.0321(14) -0.0036(13) -0.0046(12) -0.0048(12)
C20 0.0298(16) 0.049(2) 0.0407(16) -0.0098(15) 0.0017(13) -0.0039(14)
C21 0.0252(15) 0.063(2) 0.0382(16) 0.0009(15) -0.0012(12) -0.0105(15)
C22 0.0345(17) 0.0485(19) 0.0398(15) 0.0021(15) -0.0067(13) -0.0168(14)
C23 0.0433(18) 0.0204(14) 0.0524(17) 0.0044(13) -0.0216(14) -0.0041(13)
C24 0.052(2) 0.0223(14) 0.0471(16) -0.0139(14) -0.0213(15) 0.0089(13)
C25 0.0331(16) 0.0343(17) 0.0438(16) -0.0112(14) -0.0077(13) 0.0030(14)
C26 0.0225(14) 0.0303(15) 0.0346(14) 0.0025(12) -0.0005(11) -0.0027(12)
C27 0.0348(16) 0.0275(15) 0.0314(13) 0.0001(13) 0.0046(12) -0.0008(12)
C28 0.0351(16) 0.0342(16) 0.0295(13) -0.0017(13) -0.0014(12) -0.0043(12)
C29 0.0412(18) 0.0348(16) 0.0321(14) 0.0052(14) -0.0061(12) -0.0038(12)
C30 0.0441(19) 0.049(2) 0.0405(16) 0.0190(16) -0.0131(14) -0.0093(15)
C31 0.067(3) 0.0334(18) 0.065(2) 0.0100(18) -0.036(2) -0.0056(16)
C32 0.050(2) 0.0368(18) 0.0583(19) -0.0162(16) -0.0278(17) 0.0187(16)
C33 0.0353(17) 0.057(2) 0.0374(15) -0.0186(16) 0.0004(13) -0.0016(15)
C34 0.0337(18) 0.056(2) 0.057(2) -0.0167(17) 0.0066(15) -0.0158(18)
C35 0.0379(19) 0.0374(18) 0.074(2) 0.0068(16) -0.0141(17) -0.0122(17)
C36 0.0482(19) 0.0214(14) 0.0494(17) 0.0004(14) -0.0213(15) -0.0036(13)

loop_
_atom_type_symbol
_atom_type_description
_atom_type_scat_dispersion_real
_atom_type_scat_dispersion_imag
_atom_type_scat_source
C C 0.0033 0.0016 'International Tables Vol C Tables 4.2.6.8 and 6.1.1.4'
H H 0.0000 0.0000 'International Tables Vol C Tables 4.2.6.8 and 6.1.1.4'
B B 0.0013 0.0007 'International Tables Vol C Tables 4.2.6.8 and 6.1.1.4'
O O 0.0106 0.0060 'International Tables Vol C Tables 4.2.6.8 and 6.1.1.4'
Na Na 0.0362 0.0249 'International Tables Vol C Tables 4.2.6.8 and 6.1.1.4'

loop_
_geom_angle_atom_site_label_1
_geom_angle_atom_site_label_2
_geom_angle_atom_site_label_3
_geom_angle_site_symmetry_1
_geom_angle_site_symmetry_3
_geom_angle
_geom_angle_publ_flag
O4 Na1 O1 . 2_675 107.75(9) ?
O4 Na1 O3 . 2_675 116.36(8) ?
O1 Na1 O3 2_675 2_675 58.09(7) y
O4 Na1 O5 . . 57.29(7) ?
O1 Na1 O5 2_675 . 110.89(8) ?
O3 Na1 O5 2_675 . 166.60(8) y
O4 Na1 O3 . . 158.27(8) ?
O1 Na1 O3 2_675 . 93.59(8) ?
O3 Na1 O3 2_675 . 78.17(7) ?
O5 Na1 O3 . . 111.69(8) ?
O4 Na1 O2 . . 102.76(8) ?
O1 Na1 O2 2_675 . 147.53(8) ?
O3 Na1 O2 2_675 . 98.37(7) ?
O5 Na1 O2 . . 94.71(7) ?
O3 Na1 O2 . . 57.41(7) ?
O8 Na2 O10 . . 154.25(8) ?
O8 Na2 O7 . . 101.71(9) ?
O10 Na2 O7 . . 98.80(9) ?
O8 Na2 O2 . . 87.88(8) ?
O10 Na2 O2 . . 116.13(8) ?
O7 Na2 O2 . . 59.44(7) y
O8 Na2 O9 . . 98.21(8) ?
O10 Na2 O9 . . 57.77(7) ?
O7 Na2 O9 . . 153.15(9) ?
O2 Na2 O9 . . 139.66(9) y
O12 Na3 O14 . 2_766 110.10(8) ?
O12 Na3 O13 . . 152.03(8) ?
O14 Na3 O13 2_766 . 96.54(8) ?
O12 Na3 O13 . 2_766 121.83(8) ?
O14 Na3 O13 2_766 2_766 56.93(7) ?
O13 Na3 O13 . 2_766 79.63(7) ?
O12 Na3 O11 . . 56.99(7) ?
O14 Na3 O11 2_766 . 111.89(8) ?
O13 Na3 O11 . . 105.73(7) ?
O13 Na3 O11 2_766 . 168.52(8) ?
O12 Na3 O16 . . 99.05(8) ?
O14 Na3 O16 2_766 . 148.18(8) ?
O13 Na3 O16 . . 57.77(7) ?
O13 Na3 O16 2_766 . 97.07(7) ?
O11 Na3 O16 . . 94.36(7) ?
O16 Na4 O18 . 1_545 117.99(8) ?
O16 Na4 O15 . . 89.13(8) ?
O18 Na4 O15 1_545 . 152.14(9) ?
O16 Na4 O6 . 1_545 145.27(10) ?
O18 Na4 O6 1_545 1_545 57.83(7) ?
O15 Na4 O6 . 1_545 96.56(9) ?
O16 Na4 O17 . . 58.34(7) ?
O18 Na4 O17 1_545 . 102.42(8) ?
O15 Na4 O17 . . 97.23(9) ?
O6 Na4 O17 1_545 . 152.74(9) ?
C1 O1 B1 . . 116.8(2) ?
C1 O1 Na1 . 2_675 141.83(18) ?
B1 O1 Na1 . 2_675 101.13(16) ?
C4 O2 B1 . . 121.2(2) ?
C4 O2 Na2 . . 119.02(16) ?
B1 O2 Na2 . . 97.71(15) ?
C4 O2 Na1 . . 93.51(15) ?
B1 O2 Na1 . . 92.32(15) ?
Na2 O2 Na1 . . 132.65(8) y
C5 O3 B1 . . 118.3(2) ?
C5 O3 Na1 . 2_675 136.86(17) ?
B1 O3 Na1 . 2_675 96.85(15) ?
C5 O3 Na1 . . 97.60(18) ?
B1 O3 Na1 . . 97.70(15) ?
Na1 O3 Na1 2_675 . 101.83(7) y
C33 O4 B2 . . 116.2(2) ?
C33 O4 Na1 . . 140.26(19) ?
B2 O4 Na1 . . 103.56(17) ?
C29 O5 B2 . . 118.1(2) ?
C29 O5 Na1 . . 131.70(18) ?
B2 O5 Na1 . . 97.16(15) ?
C32 O6 B2 . . 118.9(2) ?
C32 O6 Na4 . 1_565 141.16(19) ?
B2 O6 Na4 . 1_565 99.77(17) ?
C8 O7 B1 . . 115.7(2) ?
C8 O7 Na2 . . 145.03(18) ?
B1 O7 Na2 . . 98.98(16) ?
C9 O8 Na2 . . 124.06(19) ?
C9 O8 H8O . . 106(3) ?
Na2 O8 H8O . . 121(3) ?
C11 O9 B3 . . 116.0(2) ?
C11 O9 Na2 . . 144.81(17) ?
B3 O9 Na2 . . 97.97(15) ?
C15 O10 B3 . . 120.3(2) ?
C15 O10 Na2 . . 125.48(18) ?
B3 O10 Na2 . . 102.82(16) ?
C14 O11 B3 . . 116.5(2) ?
C14 O11 Na3 . . 136.66(18) ?
B3 O11 Na3 . . 95.77(15) ?
C18 O12 B3 . . 116.6(2) ?
C18 O12 Na3 . . 138.01(17) ?
B3 O12 Na3 . . 104.73(15) ?
C19 O13 B4 . . 119.3(2) ?
C19 O13 Na3 . . 93.56(15) ?
B4 O13 Na3 . . 97.70(15) ?
C19 O13 Na3 . 2_766 140.11(16) ?
B4 O13 Na3 . 2_766 95.80(15) ?
Na3 O13 Na3 . 2_766 100.37(7) y
C23 O14 B4 . . 117.1(2) ?
C23 O14 Na3 . 2_766 139.50(17) ?
B4 O14 Na3 . 2_766 103.27(16) ?
C27 O15 Na4 . . 114.53(18) ?
C27 O15 H15O . . 114(3) ?
Na4 O15 H15O . . 118(3) ?
C26 O16 B4 . . 121.2(2) ?
C26 O16 Na4 . . 117.42(16) ?
B4 O16 Na4 . . 100.63(15) ?
C26 O16 Na3 . . 90.28(15) ?
B4 O16 Na3 . . 91.71(15) ?
Na4 O16 Na3 . . 135.70(9) y
C22 O17 B4 . . 116.7(2) ?
C22 O17 Na4 . . 145.44(18) ?
B4 O17 Na4 . . 97.88(16) ?
C36 O18 B2 . . 118.9(2) ?
C36 O18 Na4 . 1_565 133.57(19) ?
B2 O18 Na4 . 1_565 100.55(16) ?
O1 B1 O7 . . 113.6(2) ?
O1 B1 O3 . . 103.8(2) ?
O7 B1 O3 . . 112.6(2) ?
O1 B1 O2 . . 113.1(2) ?
O7 B1 O2 . . 103.9(2) ?
O3 B1 O2 . . 110.2(2) ?
O6 B2 O4 . . 115.1(3) ?
O6 B2 O18 . . 101.8(2) ?
O4 B2 O18 . . 113.2(3) ?
O6 B2 O5 . . 112.9(3) ?
O4 B2 O5 . . 101.8(2) ?
O18 B2 O5 . . 112.6(2) ?
O9 B3 O12 . . 114.3(2) ?
O9 B3 O10 . . 101.3(2) ?
O12 B3 O10 . . 113.8(2) ?
O9 B3 O11 . . 113.2(2) ?
O12 B3 O11 . . 102.2(2) ?
O10 B3 O11 . . 112.4(2) ?
O14 B4 O17 . . 114.8(2) ?
O14 B4 O13 . . 103.1(2) ?
O17 B4 O13 . . 111.7(2) ?
O14 B4 O16 . . 113.6(2) ?
O17 B4 O16 . . 102.7(2) ?
O13 B4 O16 . . 111.2(2) ?
O1 C1 C2 . . 112.0(3) ?
O1 C1 H1A . . 109.2 ?
C2 C1 H1A . . 109.2 ?
O1 C1 H1B . . 109.2 ?
C2 C1 H1B . . 109.2 ?
H1A C1 H1B . . 107.9 ?
C3 C2 C1 . . 112.8(2) ?
C3 C2 H2A . . 109.0 ?
C1 C2 H2A . . 109.0 ?
C3 C2 H2B . . 109.0 ?
C1 C2 H2B . . 109.0 ?
H2A C2 H2B . . 107.8 ?
C2 C3 C4 . . 115.4(3) ?
C2 C3 H3A . . 108.4 ?
C4 C3 H3A . . 108.4 ?
C2 C3 H3B . . 108.4 ?
C4 C3 H3B . . 108.4 ?
H3A C3 H3B . . 107.5 ?
O2 C4 C3 . . 114.4(2) ?
O2 C4 Na1 . . 58.85(13) ?
C3 C4 Na1 . . 164.2(2) ?
O2 C4 H4A . . 108.7 ?
C3 C4 H4A . . 108.7 ?
Na1 C4 H4A . . 87.1 ?
O2 C4 H4B . . 108.7 ?
C3 C4 H4B . . 108.7 ?
Na1 C4 H4B . . 64.2 ?
H4A C4 H4B . . 107.6 ?
O3 C5 C6 . . 111.4(3) ?
O3 C5 Na1 . . 54.38(14) ?
C6 C5 Na1 . . 164.3(2) ?
O3 C5 H5A . . 109.3 ?
C6 C5 H5A . . 109.3 ?
Na1 C5 H5A . . 73.4 ?
O3 C5 H5B . . 109.3 ?
C6 C5 H5B . . 109.4 ?
Na1 C5 H5B . . 83.7 ?
H5A C5 H5B . . 108.0 ?
C5 C6 C7 . . 115.0(3) ?
C5 C6 H6A . . 108.5 ?
C7 C6 H6A . . 108.5 ?
C5 C6 H6B . . 108.5 ?
C7 C6 H6B . . 108.5 ?
H6A C6 H6B . . 107.5 ?
C8 C7 C6 . . 114.4(3) ?
C8 C7 H7A . . 108.7 ?
C6 C7 H7A . . 108.7 ?
C8 C7 H7B . . 108.7 ?
C6 C7 H7B . . 108.7 ?
H7A C7 H7B . . 107.6 ?
O7 C8 C7 . . 111.9(3) ?
O7 C8 H8A . . 109.2 ?
C7 C8 H8A . . 109.2 ?
O7 C8 H8B . . 109.2 ?
C7 C8 H8B . . 109.2 ?
H8A C8 H8B . . 107.9 ?
O8 C9 C10 . . 109.3(3) ?
O8 C9 H9A . . 109.8 ?
C10 C9 H9A . . 109.8 ?
O8 C9 H9B . . 109.8 ?
C10 C9 H9B . . 109.8 ?
H9A C9 H9B . . 108.3 ?
C10 C10 C9 2_676 . 113.8(3) ?
C10 C10 H10A 2_676 . 108.8 ?
C9 C10 H10A . . 108.8 ?
C10 C10 H10B 2_676 . 108.8 ?
C9 C10 H10B . . 108.8 ?
H10A C10 H10B . . 107.7 ?
O9 C11 C12 . . 111.2(3) ?
O9 C11 H11A . . 109.4 ?
C12 C11 H11A . . 109.4 ?
O9 C11 H11B . . 109.4 ?
C12 C11 H11B . . 109.4 ?
H11A C11 H11B . . 108.0 ?
C11 C12 C13 . . 113.9(3) ?
C11 C12 H12A . . 108.8 ?
C13 C12 H12A . . 108.8 ?
C11 C12 H12B . . 108.8 ?
C13 C12 H12B . . 108.8 ?
H12A C12 H12B . . 107.7 ?
C14 C13 C12 . . 115.5(3) ?
C14 C13 H13A . . 108.4 ?
C12 C13 H13A . . 108.4 ?
C14 C13 H13B . . 108.4 ?
C12 C13 H13B . . 108.4 ?
H13A C13 H13B . . 107.5 ?
O11 C14 C13 . . 112.9(2) ?
O11 C14 H14A . . 109.0 ?
C13 C14 H14A . . 109.0 ?
O11 C14 H14B . . 109.0 ?
C13 C14 H14B . . 109.0 ?
H14A C14 H14B . . 107.8 ?
O10 C15 C16 . . 112.5(3) ?
O10 C15 H15A . . 109.1 ?
C16 C15 H15A . . 109.1 ?
O10 C15 H15B . . 109.1 ?
C16 C15 H15B . . 109.1 ?
H15A C15 H15B . . 107.8 ?
C15 C16 C17 . . 114.4(3) ?
C15 C16 H16A . . 108.7 ?
C17 C16 H16A . . 108.7 ?
C15 C16 H16B . . 108.7 ?
C17 C16 H16B . . 108.7 ?
H16A C16 H16B . . 107.6 ?
C18 C17 C16 . . 114.8(3) ?
C18 C17 H17A . . 108.6 ?
C16 C17 H17A . . 108.6 ?
C18 C17 H17B . . 108.6 ?
C16 C17 H17B . . 108.6 ?
H17A C17 H17B . . 107.5 ?
O12 C18 C17 . . 112.3(2) ?
O12 C18 H18A . . 109.1 ?
C17 C18 H18A . . 109.1 ?
O12 C18 H18B . . 109.1 ?
C17 C18 H18B . . 109.1 ?
H18A C18 H18B . . 107.9 ?
O13 C19 C20 . . 111.5(3) ?
O13 C19 Na3 . . 56.94(12) ?
C20 C19 Na3 . . 167.4(2) ?
O13 C19 H19A . . 109.3 ?
C20 C19 H19A . . 109.3 ?
Na3 C19 H19A . . 73.0 ?
O13 C19 H19B . . 109.3 ?
C20 C19 H19B . . 109.3 ?
Na3 C19 H19B . . 81.0 ?
H19A C19 H19B . . 108.0 ?
C21 C20 C19 . . 114.6(3) ?
C21 C20 H20A . . 108.6 ?
C19 C20 H20A . . 108.6 ?
C21 C20 H20B . . 108.6 ?
C19 C20 H20B . . 108.6 ?
H20A C20 H20B . . 107.6 ?
C22 C21 C20 . . 113.0(3) ?
C22 C21 H21A . . 109.0 ?
C20 C21 H21A . . 109.0 ?
C22 C21 H21B . . 109.0 ?
C20 C21 H21B . . 109.0 ?
H21A C21 H21B . . 107.8 ?
O17 C22 C21 . . 112.7(3) ?
O17 C22 H22A . . 109.0 ?
C21 C22 H22A . . 109.0 ?
O17 C22 H22B . . 109.0 ?
C21 C22 H22B . . 109.0 ?
H22A C22 H22B . . 107.8 ?
O14 C23 C24 . . 111.7(3) ?
O14 C23 H23A . . 109.3 ?
C24 C23 H23A . . 109.3 ?
O14 C23 H23B . . 109.3 ?
C24 C23 H23B . . 109.3 ?
H23A C23 H23B . . 107.9 ?
C23 C24 C25 . . 114.7(3) ?
C23 C24 H24A . . 108.6 ?
C25 C24 H24A . . 108.6 ?
C23 C24 H24B . . 108.6 ?
C25 C24 H24B . . 108.6 ?
H24A C24 H24B . . 107.6 ?
C26 C25 C24 . . 114.1(3) ?
C26 C25 H25A . . 108.7 ?
C24 C25 H25A . . 108.7 ?
C26 C25 H25B . . 108.7 ?
C24 C25 H25B . . 108.7 ?
H25A C25 H25B . . 107.6 ?
O16 C26 C25 . . 114.3(2) ?
O16 C26 Na3 . . 61.09(13) ?
C25 C26 Na3 . . 166.1(2) ?
O16 C26 H26A . . 108.7 ?
C25 C26 H26A . . 108.7 ?
Na3 C26 H26A . . 85.0 ?
O16 C26 H26B . . 108.7 ?
C25 C26 H26B . . 108.7 ?
Na3 C26 H26B . . 63.6 ?
H26A C26 H26B . . 107.6 ?
O15 C27 C28 . . 108.2(2) ?
O15 C27 H27A . . 110.1 ?
C28 C27 H27A . . 110.1 ?
O15 C27 H27B . . 110.1 ?
C28 C27 H27B . . 110.1 ?
H27A C27 H27B . . 108.4 ?
C27 C28 C28 . 2_765 112.1(3) ?
C27 C28 Na4 . . 82.61(16) ?
C28 C28 Na4 2_765 . 158.9(3) ?
C27 C28 H28A . . 109.2 ?
C28 C28 H28A 2_765 . 109.2 ?
Na4 C28 H28A . . 78.0 ?
C27 C28 H28B . . 109.2 ?
C28 C28 H28B 2_765 . 109.2 ?
Na4 C28 H28B . . 50.2 ?
H28A C28 H28B . . 107.9 ?
O5 C29 C30 . . 113.0(2) ?
O5 C29 H29A . . 109.0 ?
C30 C29 H29A . . 109.0 ?
O5 C29 H29B . . 109.0 ?
C30 C29 H29B . . 109.0 ?
H29A C29 H29B . . 107.8 ?
C31 C30 C29 . . 115.7(3) ?
C31 C30 H30A . . 108.3 ?
C29 C30 H30A . . 108.3 ?
C31 C30 H30B . . 108.3 ?
C29 C30 H30B . . 108.3 ?
H30A C30 H30B . . 107.4 ?
C32 C31 C30 . . 114.7(3) ?
C32 C31 H31A . . 108.6 ?
C30 C31 H31A . . 108.6 ?
C32 C31 H31B . . 108.6 ?
C30 C31 H31B . . 108.6 ?
H31A C31 H31B . . 107.6 ?
O6 C32 C31 . . 112.0(3) ?
O6 C32 H32A . . 109.2 ?
C31 C32 H32A . . 109.2 ?
O6 C32 H32B . . 109.2 ?
C31 C32 H32B . . 109.2 ?
H32A C32 H32B . . 107.9 ?
O4 C33 C34 . . 111.6(3) ?
O4 C33 H33A . . 109.3 ?
C34 C33 H33A . . 109.3 ?
O4 C33 H33B . . 109.3 ?
C34 C33 H33B . . 109.3 ?
H33A C33 H33B . . 108.0 ?
C33 C34 C35 . . 114.5(3) ?
C33 C34 H34A . . 108.6 ?
C35 C34 H34A . . 108.6 ?
C33 C34 H34B . . 108.6 ?
C35 C34 H34B . . 108.6 ?
H34A C34 H34B . . 107.6 ?
C34 C35 C36 . . 115.3(3) ?
C34 C35 H35A . . 108.5 ?
C36 C35 H35A . . 108.5 ?
C34 C35 H35B . . 108.5 ?
C36 C35 H35B . . 108.5 ?
H35A C35 H35B . . 107.5 ?
O18 C36 C35 . . 112.3(3) ?
O18 C36 H36A . . 109.1 ?
C35 C36 H36A . . 109.1 ?
O18 C36 H36B . . 109.1 ?
C35 C36 H36B . . 109.1 ?
H36A C36 H36B . . 107.9 ?

loop_
_geom_bond_atom_site_label_1
_geom_bond_atom_site_label_2
_geom_bond_site_symmetry_2
_geom_bond_distance
_geom_bond_publ_flag
Na1 O4 . 2.338(2) y
Na1 O1 2_675 2.349(2) y
Na1 O3 2_675 2.425(2) y
Na1 O5 . 2.456(2) y
Na1 O3 . 2.477(2) y
Na1 O2 . 2.609(2) y
Na2 O8 . 2.289(2) y
Na2 O10 . 2.295(2) y
Na2 O7 . 2.342(2) y
Na2 O2 . 2.355(2) y
Na2 O9 . 2.406(2) y
Na3 O12 . 2.305(2) ?
Na3 O14 2_766 2.332(2) ?
Na3 O13 . 2.459(2) y
Na3 O13 2_766 2.488(2) ?
Na3 O11 . 2.499(2) ?
Na3 O16 . 2.602(2) y
Na4 O16 . 2.334(2) ?
Na4 O18 1_545 2.334(2) ?
Na4 O15 . 2.350(3) y
Na4 O6 1_545 2.361(2) ?
Na4 O17 . 2.408(2) ?
O1 C1 . 1.441(4) ?
O1 B1 . 1.457(4) y
O1 Na1 2_675 2.349(2) ?
O2 C4 . 1.414(3) ?
O2 B1 . 1.491(4) y
O3 C5 . 1.431(3) ?
O3 B1 . 1.490(4) ?
O3 Na1 2_675 2.425(2) ?
O4 C33 . 1.414(4) ?
O4 B2 . 1.463(4) ?
O5 C29 . 1.435(4) ?
O5 B2 . 1.503(4) ?
O6 C32 . 1.435(4) ?
O6 B2 . 1.456(4) ?
O6 Na4 1_565 2.361(2) ?
O7 C8 . 1.428(4) ?
O7 B1 . 1.467(4) ?
O8 C9 . 1.420(4) ?
O8 H8O . 0.85(3) ?
O9 C11 . 1.422(4) ?
O9 B3 . 1.469(4) ?
O10 C15 . 1.412(4) ?
O10 B3 . 1.471(3) ?
O11 C14 . 1.426(4) ?
O11 B3 . 1.484(4) ?
O12 C18 . 1.429(3) ?
O12 B3 . 1.468(4) ?
O13 C19 . 1.445(4) ?
O13 B4 . 1.480(4) ?
O13 Na3 2_766 2.488(2) ?
O14 C23 . 1.421(4) ?
O14 B4 . 1.458(4) ?
O14 Na3 2_766 2.332(2) ?
O15 C27 . 1.427(3) ?
O15 H15O . 0.79(3) ?
O16 C26 . 1.424(3) ?
O16 B4 . 1.487(4) ?
O17 C22 . 1.416(4) ?
O17 B4 . 1.473(4) ?
O18 C36 . 1.415(4) ?
O18 B2 . 1.468(4) ?
O18 Na4 1_565 2.334(2) ?
C1 C2 . 1.514(5) ?
C1 H1A . 0.9900 ?
C1 H1B . 0.9900 ?
C2 C3 . 1.512(5) ?
C2 H2A . 0.9900 ?
C2 H2B . 0.9900 ?
C3 C4 . 1.521(4) ?
C3 H3A . 0.9900 ?
C3 H3B . 0.9900 ?
C4 H4A . 0.9900 ?
C4 H4B . 0.9900 ?
C5 C6 . 1.540(5) ?
C5 H5A . 0.9900 ?
C5 H5B . 0.9900 ?
C6 C7 . 1.545(6) ?
C6 H6A . 0.9900 ?
C6 H6B . 0.9900 ?
C7 C8 . 1.510(6) ?
C7 H7A . 0.9900 ?
C7 H7B . 0.9900 ?
C8 H8A . 0.9900 ?
C8 H8B . 0.9900 ?
C9 C10 . 1.536(4) ?
C9 H9A . 0.9900 ?
C9 H9B . 0.9900 ?
C10 C10 2_676 1.501(6) ?
C10 H10A . 0.9900 ?
C10 H10B . 0.9900 ?
C11 C12 . 1.497(5) ?
C11 H11A . 0.9900 ?
C11 H11B . 0.9900 ?
C12 C13 . 1.532(5) ?
C12 H12A . 0.9900 ?
C12 H12B . 0.9900 ?
C13 C14 . 1.517(5) ?
C13 H13A . 0.9900 ?
C13 H13B . 0.9900 ?
C14 H14A . 0.9900 ?
C14 H14B . 0.9900 ?
C15 C16 . 1.528(5) ?
C15 H15A . 0.9900 ?
C15 H15B . 0.9900 ?
C16 C17 . 1.540(5) ?
C16 H16A . 0.9900 ?
C16 H16B . 0.9900 ?
C17 C18 . 1.510(5) ?
C17 H17A . 0.9900 ?
C17 H17B . 0.9900 ?
C18 H18A . 0.9900 ?
C18 H18B . 0.9900 ?
C19 C20 . 1.527(4) ?
C19 H19A . 0.9900 ?
C19 H19B . 0.9900 ?
C20 C21 . 1.523(5) ?
C20 H20A . 0.9900 ?
C20 H20B . 0.9900 ?
C21 C22 . 1.518(5) ?
C21 H21A . 0.9900 ?
C21 H21B . 0.9900 ?
C22 H22A . 0.9900 ?
C22 H22B . 0.9900 ?
C23 C24 . 1.517(5) ?
C23 H23A . 0.9900 ?
C23 H23B . 0.9900 ?
C24 C25 . 1.534(5) ?
C24 H24A . 0.9900 ?
C24 H24B . 0.9900 ?
C25 C26 . 1.525(4) ?
C25 H25A . 0.9900 ?
C25 H25B . 0.9900 ?
C26 H26A . 0.9900 ?
C26 H26B . 0.9900 ?
C27 C28 . 1.501(4) ?
C27 H27A . 0.9900 ?
C27 H27B . 0.9900 ?
C28 C28 2_765 1.530(6) ?
C28 H28A . 0.9900 ?
C28 H28B . 0.9900 ?
C29 C30 . 1.538(4) ?
C29 H29A . 0.9900 ?
C29 H29B . 0.9900 ?
C30 C31 . 1.520(6) ?
C30 H30A . 0.9900 ?
C30 H30B . 0.9900 ?
C31 C32 . 1.514(6) ?
C31 H31A . 0.9900 ?
C31 H31B . 0.9900 ?
C32 H32A . 0.9900 ?
C32 H32B . 0.9900 ?
C33 C34 . 1.521(6) ?
C33 H33A . 0.9900 ?
C33 H33B . 0.9900 ?
C34 C35 . 1.531(5) ?
C34 H34A . 0.9900 ?
C34 H34B . 0.9900 ?
C35 C36 . 1.532(5) ?
C35 H35A . 0.9900 ?
C35 H35B . 0.9900 ?
C36 H36A . 0.9900 ?
C36 H36B . 0.9900 ?

loop_
_geom_hbond_atom_site_label_D
_geom_hbond_atom_site_label_H
_geom_hbond_atom_site_label_A
_geom_hbond_distance_DH
_geom_hbond_distance_HA
_geom_hbond_distance_DA
_geom_hbond_angle_DHA
O8 H8O O5 0.85(4) 2.06(2) 2.897(3) 170(4)
O15 H15O O11 0.80(4) 2.14(4) 2.927(3) 169(5)

loop_
_geom_torsion_atom_site_label_1
_geom_torsion_atom_site_label_2
_geom_torsion_atom_site_label_3
_geom_torsion_atom_site_label_4
_geom_torsion_site_symmetry_1
_geom_torsion_site_symmetry_4
_geom_torsion
_geom_torsion_publ_flag
O8 Na2 O2 C4 . . 123.57(19) ?
O10 Na2 O2 C4 . . -46.8(2) ?
O7 Na2 O2 C4 . . -131.5(2) ?
O9 Na2 O2 C4 . . 23.4(2) ?
O8 Na2 O2 B1 . . -104.13(17) ?
O10 Na2 O2 B1 . . 85.54(17) ?
O7 Na2 O2 B1 . . 0.81(15) ?
O9 Na2 O2 B1 . . 155.67(17) ?
O8 Na2 O2 Na1 . . -3.74(13) ?
O10 Na2 O2 Na1 . . -174.08(10) ?
O7 Na2 O2 Na1 . . 101.20(13) ?
O9 Na2 O2 Na1 . . -103.95(14) ?
O4 Na1 O2 C4 . . -58.93(16) ?
O1 Na1 O2 C4 2_675 . 100.8(2) ?
O3 Na1 O2 C4 2_675 . 60.64(16) ?
O5 Na1 O2 C4 . . -116.43(15) ?
O3 Na1 O2 C4 . . 130.77(16) ?
O4 Na1 O2 B1 . . 179.61(15) ?
O1 Na1 O2 B1 2_675 . -20.6(2) ?
O3 Na1 O2 B1 2_675 . -60.82(15) ?
O5 Na1 O2 B1 . . 122.10(15) ?
O3 Na1 O2 B1 . . 9.30(14) ?
O4 Na1 O2 Na2 . . 76.90(13) ?
O1 Na1 O2 Na2 2_675 . -123.34(15) ?
O3 Na1 O2 Na2 2_675 . -163.53(11) ?
O5 Na1 O2 Na2 . . 19.40(13) ?
O3 Na1 O2 Na2 . . -93.40(12) ?
O4 Na1 O3 C5 . . 84.3(3) ?
O1 Na1 O3 C5 2_675 . -84.92(16) ?
O3 Na1 O3 C5 2_675 . -141.26(18) ?
O5 Na1 O3 C5 . . 29.25(17) ?
O2 Na1 O3 C5 . . 110.65(16) ?
O4 Na1 O3 B1 . . -35.7(3) ?
O1 Na1 O3 B1 2_675 . 155.04(15) ?
O3 Na1 O3 B1 2_675 . 98.70(16) ?
O5 Na1 O3 B1 . . -90.79(16) ?
O2 Na1 O3 B1 . . -9.39(14) ?
O4 Na1 O3 Na1 . 2_675 -134.4(2) ?
O1 Na1 O3 Na1 2_675 2_675 56.34(8) ?
O3 Na1 O3 Na1 2_675 2_675 0.0 ?
O5 Na1 O3 Na1 . 2_675 170.51(8) ?
O2 Na1 O3 Na1 . 2_675 -108.08(9) ?
O1 Na1 O4 C33 2_675 . -78.0(3) ?
O3 Na1 O4 C33 2_675 . -15.4(4) ?
O5 Na1 O4 C33 . . 178.2(4) ?
O3 Na1 O4 C33 . . 113.3(3) ?
O2 Na1 O4 C33 . . 90.8(3) ?
O1 Na1 O4 B2 2_675 . 100.68(17) ?
O3 Na1 O4 B2 2_675 . 163.25(16) ?
O5 Na1 O4 B2 . . -3.16(16) ?
O3 Na1 O4 B2 . . -68.0(3) ?
O2 Na1 O4 B2 . . -90.57(17) ?
O4 Na1 O5 C29 . . 141.5(3) ?
O1 Na1 O5 C29 2_675 . 43.3(2) ?
O3 Na1 O5 C29 2_675 . 76.2(4) ?
O3 Na1 O5 C29 . . -59.7(2) ?
O2 Na1 O5 C29 . . -116.4(2) ?
O4 Na1 O5 B2 . . 3.02(15) ?
O1 Na1 O5 B2 2_675 . -95.19(16) ?
O3 Na1 O5 B2 2_675 . -62.3(4) ?
O3 Na1 O5 B2 . . 161.87(15) ?
O2 Na1 O5 B2 . . 105.17(16) ?
O8 Na2 O7 C8 . . -93.6(4) ?
O10 Na2 O7 C8 . . 70.7(4) ?
O2 Na2 O7 C8 . . -174.0(4) ?
O9 Na2 O7 C8 . . 43.5(5) ?
O8 Na2 O7 B1 . . 79.60(18) ?
O10 Na2 O7 B1 . . -116.06(17) ?
O2 Na2 O7 B1 . . -0.83(16) ?
O9 Na2 O7 B1 . . -143.3(2) ?
O10 Na2 O8 C9 . . -5.8(4) ?
O7 Na2 O8 C9 . . 136.4(2) ?
O2 Na2 O8 C9 . . -165.5(2) ?
O9 Na2 O8 C9 . . -25.5(2) ?
O8 Na2 O9 C11 . . -22.2(3) ?
O10 Na2 O9 C11 . . 167.8(3) ?
O7 Na2 O9 C11 . . -159.8(3) ?
O2 Na2 O9 C11 . . 74.3(3) ?
O8 Na2 O9 B3 . . 172.42(16) ?
O10 Na2 O9 B3 . . 2.42(15) ?
O7 Na2 O9 B3 . . 34.8(3) ?
O2 Na2 O9 B3 . . -91.14(19) ?
O8 Na2 O10 C15 . . 117.2(3) ?
O7 Na2 O10 C15 . . -25.4(2) ?
O2 Na2 O10 C15 . . -85.5(2) ?
O9 Na2 O10 C15 . . 140.5(2) ?
O8 Na2 O10 B3 . . -25.8(3) ?
O7 Na2 O10 B3 . . -168.30(16) ?
O2 Na2 O10 B3 . . 131.51(16) ?
O9 Na2 O10 B3 . . -2.46(15) ?
O12 Na3 O11 C14 . . 142.8(3) ?
O14 Na3 O11 C14 2_766 . 42.4(3) ?
O13 Na3 O11 C14 . . -61.5(3) ?
O13 Na3 O11 C14 2_766 . 55.0(5) ?
O16 Na3 O11 C14 . . -119.2(3) ?
O12 Na3 O11 B3 . . 3.29(14) ?
O14 Na3 O11 B3 2_766 . -97.11(16) ?
O13 Na3 O11 B3 . . 158.97(15) ?
O13 Na3 O11 B3 2_766 . -84.5(4) ?
O16 Na3 O11 B3 . . 101.26(15) ?
O14 Na3 O12 C18 2_766 . -69.2(3) ?
O13 Na3 O12 C18 . . 129.5(3) ?
O13 Na3 O12 C18 2_766 . -6.4(3) ?
O11 Na3 O12 C18 . . -172.8(3) ?
O16 Na3 O12 C18 . . 97.8(3) ?
O14 Na3 O12 B3 2_766 . 100.21(17) ?
O13 Na3 O12 B3 . . -61.1(3) ?
O13 Na3 O12 B3 2_766 . 163.04(15) ?
O11 Na3 O12 B3 . . -3.42(15) ?
O16 Na3 O12 B3 . . -92.75(16) ?
O12 Na3 O13 C19 . . 74.5(2) ?
O14 Na3 O13 C19 2_766 . -87.86(15) ?
O13 Na3 O13 C19 2_766 . -142.45(17) ?
O11 Na3 O13 C19 . . 27.12(16) ?
O16 Na3 O13 C19 . . 112.28(15) ?
O12 Na3 O13 B4 . . -45.6(2) ?
O14 Na3 O13 B4 2_766 . 151.98(15) ?
O13 Na3 O13 B4 2_766 . 97.38(16) ?
O11 Na3 O13 B4 . . -93.05(15) ?
O16 Na3 O13 B4 . . -7.88(14) ?
O12 Na3 O13 Na3 . 2_766 -143.00(17) ?
O14 Na3 O13 Na3 2_766 2_766 54.60(8) ?
O13 Na3 O13 Na3 2_766 2_766 0.0 ?
O11 Na3 O13 Na3 . 2_766 169.57(8) ?
O16 Na3 O13 Na3 . 2_766 -105.26(9) ?
O16 Na4 O15 C27 . . 122.8(2) ?
O18 Na4 O15 C27 1_545 . -69.9(3) ?
O6 Na4 O15 C27 1_545 . -91.5(2) ?
O17 Na4 O15 C27 . . 64.9(2) ?
O18 Na4 O16 C26 1_545 . -50.2(2) ?
O15 Na4 O16 C26 . . 123.12(18) ?
O6 Na4 O16 C26 1_545 . 22.8(3) ?
O17 Na4 O16 C26 . . -137.83(19) ?
O18 Na4 O16 B4 1_545 . 83.50(18) ?
O15 Na4 O16 B4 . . -103.17(17) ?
O6 Na4 O16 B4 1_545 . 156.55(18) ?
O17 Na4 O16 B4 . . -4.12(16) ?
O18 Na4 O16 Na3 1_545 . -172.85(11) ?
O15 Na4 O16 Na3 . . 0.48(14) ?
O6 Na4 O16 Na3 1_545 . -99.80(18) ?
O17 Na4 O16 Na3 . . 99.53(14) ?
O12 Na3 O16 C26 . . -67.91(15) ?
O14 Na3 O16 C26 2_766 . 88.5(2) ?
O13 Na3 O16 C26 . . 128.99(16) ?
O13 Na3 O16 C26 2_766 . 56.00(15) ?
O11 Na3 O16 C26 . . -125.15(15) ?
O12 Na3 O16 B4 . . 170.88(15) ?
O14 Na3 O16 B4 2_766 . -32.7(2) ?
O13 Na3 O16 B4 . . 7.78(14) ?
O13 Na3 O16 B4 2_766 . -65.21(15) ?
O11 Na3 O16 B4 . . 113.64(15) ?
O12 Na3 O16 Na4 . . 63.72(14) ?
O14 Na3 O16 Na4 2_766 . -139.83(15) ?
O13 Na3 O16 Na4 . . -99.38(13) ?
O13 Na3 O16 Na4 2_766 . -172.37(12) ?
O11 Na3 O16 Na4 . . 6.48(14) ?
O16 Na4 O17 C22 . . -175.6(4) ?
O18 Na4 O17 C22 1_545 . 69.0(4) ?
O15 Na4 O17 C22 . . -91.1(4) ?
O6 Na4 O17 C22 1_545 . 28.7(5) ?
O16 Na4 O17 B4 . . 4.12(16) ?
O18 Na4 O17 B4 1_545 . -111.26(17) ?
O15 Na4 O17 B4 . . 88.60(18) ?
O6 Na4 O17 B4 1_545 . -151.6(2) ?
C1 O1 B1 O7 . . -49.5(3) ?
Na1 O1 B1 O7 2_675 . 126.2(2) ?
C1 O1 B1 O3 . . -172.0(2) ?
Na1 O1 B1 O3 2_675 . 3.7(2) ?
C1 O1 B1 O2 . . 68.6(3) ?
Na1 O1 B1 O2 2_675 . -115.8(2) ?
C8 O7 B1 O1 . . -59.9(4) ?
Na2 O7 B1 O1 . . 124.4(2) ?
C8 O7 B1 O3 . . 57.6(4) ?
Na2 O7 B1 O3 . . -118.1(2) ?
C8 O7 B1 O2 . . 176.8(3) ?
Na2 O7 B1 O2 . . 1.2(2) ?
C5 O3 B1 O1 . . 150.5(2) ?
Na1 O3 B1 O1 2_675 . -3.5(2) ?
Na1 O3 B1 O1 . . -106.49(18) ?
C5 O3 B1 O7 . . 27.3(3) ?
Na1 O3 B1 O7 2_675 . -126.7(2) ?
Na1 O3 B1 O7 . . 130.3(2) ?
C5 O3 B1 O2 . . -88.1(3) ?
Na1 O3 B1 O2 2_675 . 117.83(19) ?
Na1 O3 B1 O2 . . 14.8(2) ?
C4 O2 B1 O1 . . 6.2(3) ?
Na2 O2 B1 O1 . . -124.72(19) ?
Na1 O2 B1 O1 . . 101.7(2) ?
C4 O2 B1 O7 . . 129.7(2) ?
Na2 O2 B1 O7 . . -1.1(2) ?
Na1 O2 B1 O7 . . -134.76(19) ?
C4 O2 B1 O3 . . -109.5(3) ?
Na2 O2 B1 O3 . . 119.65(19) ?
Na1 O2 B1 O3 . . -14.0(2) ?
C32 O6 B2 O4 . . 59.9(4) ?
Na4 O6 B2 O4 1_565 . -124.1(2) ?
C32 O6 B2 O18 . . -177.2(3) ?
Na4 O6 B2 O18 1_565 . -1.3(2) ?
C32 O6 B2 O5 . . -56.3(4) ?
Na4 O6 B2 O5 1_565 . 119.7(2) ?
C33 O4 B2 O6 . . 61.1(4) ?
Na1 O4 B2 O6 . . -117.9(2) ?
C33 O4 B2 O18 . . -55.4(4) ?
Na1 O4 B2 O18 . . 125.5(2) ?
C33 O4 B2 O5 . . -176.5(2) ?
Na1 O4 B2 O5 . . 4.4(2) ?
C36 O18 B2 O6 . . -153.3(3) ?
Na4 O18 B2 O6 1_565 . 1.3(2) ?
C36 O18 B2 O4 . . -29.2(4) ?
Na4 O18 B2 O4 1_565 . 125.5(2) ?
C36 O18 B2 O5 . . 85.5(3) ?
Na4 O18 B2 O5 1_565 . -119.8(2) ?
C29 O5 B2 O6 . . -26.1(3) ?
Na1 O5 B2 O6 . . 119.8(2) ?
C29 O5 B2 O4 . . -150.0(2) ?
Na1 O5 B2 O4 . . -4.1(2) ?
C29 O5 B2 O18 . . 88.5(3) ?
Na1 O5 B2 O18 . . -125.6(2) ?
C11 O9 B3 O12 . . 63.2(3) ?
Na2 O9 B3 O12 . . -126.1(2) ?
C11 O9 B3 O10 . . -174.0(2) ?
Na2 O9 B3 O10 . . -3.3(2) ?
C11 O9 B3 O11 . . -53.3(3) ?
Na2 O9 B3 O11 . . 117.36(19) ?
C18 O12 B3 O9 . . 54.3(3) ?
Na3 O12 B3 O9 . . -117.8(2) ?
C18 O12 B3 O10 . . -61.4(3) ?
Na3 O12 B3 O10 . . 126.5(2) ?
C18 O12 B3 O11 . . 177.1(2) ?
Na3 O12 B3 O11 . . 5.0(2) ?
C15 O10 B3 O9 . . -141.9(2) ?
Na2 O10 B3 O9 . . 3.5(2) ?
C15 O10 B3 O12 . . -18.7(3) ?
Na2 O10 B3 O12 . . 126.64(19) ?
C15 O10 B3 O11 . . 97.0(3) ?
Na2 O10 B3 O11 . . -117.7(2) ?
C14 O11 B3 O9 . . -31.1(3) ?
Na3 O11 B3 O9 . . 119.03(19) ?
C14 O11 B3 O12 . . -154.6(2) ?
Na3 O11 B3 O12 . . -4.44(19) ?
C14 O11 B3 O10 . . 83.0(3) ?
Na3 O11 B3 O10 . . -126.9(2) ?
C23 O14 B4 O17 . . -53.2(3) ?
Na3 O14 B4 O17 2_766 . 130.7(2) ?
C23 O14 B4 O13 . . -174.9(2) ?
Na3 O14 B4 O13 2_766 . 9.0(2) ?
C23 O14 B4 O16 . . 64.7(3) ?
Na3 O14 B4 O16 2_766 . -111.5(2) ?
C22 O17 B4 O14 . . -61.9(4) ?
Na4 O17 B4 O14 . . 118.2(2) ?
C22 O17 B4 O13 . . 55.0(3) ?
Na4 O17 B4 O13 . . -124.87(19) ?
C22 O17 B4 O16 . . 174.2(2) ?
Na4 O17 B4 O16 . . -5.7(2) ?
C19 O13 B4 O14 . . 152.0(2) ?
Na3 O13 B4 O14 . . -109.53(18) ?
Na3 O13 B4 O14 2_766 . -8.21(19) ?
C19 O13 B4 O17 . . 28.2(3) ?
Na3 O13 B4 O17 . . 126.7(2) ?
Na3 O13 B4 O17 2_766 . -132.0(2) ?
C19 O13 B4 O16 . . -85.9(3) ?
Na3 O13 B4 O16 . . 12.6(2) ?
Na3 O13 B4 O16 2_766 . 113.89(19) ?
C26 O16 B4 O14 . . 12.6(3) ?
Na4 O16 B4 O14 . . -118.8(2) ?
Na3 O16 B4 O14 . . 104.0(2) ?
C26 O16 B4 O17 . . 137.3(2) ?
Na4 O16 B4 O17 . . 5.9(2) ?
Na3 O16 B4 O17 . . -131.35(19) ?
C26 O16 B4 O13 . . -103.1(3) ?
Na4 O16 B4 O13 . . 125.47(18) ?
Na3 O16 B4 O13 . . -11.8(2) ?
B1 O1 C1 C2 . . -91.2(3) ?
Na1 O1 C1 C2 2_675 . 95.7(3) ?
O1 C1 C2 C3 . . 63.5(3) ?
C1 C2 C3 C4 . . -59.4(4) ?
B1 O2 C4 C3 . . -69.0(3) ?
Na2 O2 C4 C3 . . 52.1(3) ?
Na1 O2 C4 C3 . . -163.8(2) ?
B1 O2 C4 Na1 . . 94.8(2) ?
Na2 O2 C4 Na1 . . -144.12(15) ?
C2 C3 C4 O2 . . 79.8(3) ?
C2 C3 C4 Na1 . . 18.7(9) ?
O4 Na1 C4 O2 . . 123.28(15) ?
O1 Na1 C4 O2 2_675 . -119.81(17) ?
O3 Na1 C4 O2 2_675 . -119.97(15) ?
O5 Na1 C4 O2 . . 68.31(15) ?
O3 Na1 C4 O2 . . -40.88(14) ?
O4 Na1 C4 C3 . . -167.9(7) ?
O1 Na1 C4 C3 2_675 . -51.0(8) ?
O3 Na1 C4 C3 2_675 . -51.2(7) ?
O5 Na1 C4 C3 . . 137.1(7) ?
O3 Na1 C4 C3 . . 27.9(7) ?
O2 Na1 C4 C3 . . 68.8(7) ?
B1 O3 C5 C6 . . -84.7(3) ?
Na1 O3 C5 C6 2_675 . 55.9(4) ?
Na1 O3 C5 C6 . . 172.3(2) ?
B1 O3 C5 Na1 . . 103.0(2) ?
Na1 O3 C5 Na1 2_675 . -116.4(2) ?
O4 Na1 C5 O3 . . -141.83(17) ?
O1 Na1 C5 O3 2_675 . 96.17(15) ?
O3 Na1 C5 O3 2_675 . 38.49(17) ?
O5 Na1 C5 O3 . . -152.96(16) ?
O2 Na1 C5 O3 . . -56.83(14) ?
O4 Na1 C5 C6 . . -169.3(8) ?
O1 Na1 C5 C6 2_675 . 68.8(9) ?
O3 Na1 C5 C6 2_675 . 11.1(9) ?
O5 Na1 C5 C6 . . 179.6(9) ?
O3 Na1 C5 C6 . . -27.4(8) ?
O2 Na1 C5 C6 . . -84.2(9) ?
O3 C5 C6 C7 . . 74.2(4) ?
Na1 C5 C6 C7 . . 97.9(9) ?
C5 C6 C7 C8 . . -50.9(5) ?
B1 O7 C8 C7 . . -94.5(3) ?
Na2 O7 C8 C7 . . 78.0(5) ?
C6 C7 C8 O7 . . 64.7(4) ?
Na2 O8 C9 C10 . . -42.8(3) ?
O8 C9 C10 C10 . 2_676 -64.6(4) y
B3 O9 C11 C12 . . 94.9(3) ?
Na2 O9 C11 C12 . . -69.0(4) ?
O9 C11 C12 C13 . . -67.0(3) ?
C11 C12 C13 C14 . . 50.4(4) ?
B3 O11 C14 C13 . . 85.6(3) ?
Na3 O11 C14 C13 . . -48.1(4) ?
C12 C13 C14 O11 . . -72.9(4) ?
B3 O10 C15 C16 . . 79.0(3) ?
Na2 O10 C15 C16 . . -58.1(3) ?
O10 C15 C16 C17 . . -76.9(3) ?
C15 C16 C17 C18 . . 54.4(4) ?
B3 O12 C18 C17 . . 90.4(3) ?
Na3 O12 C18 C17 . . -101.0(3) ?
C16 C17 C18 O12 . . -63.1(3) ?
B4 O13 C19 C20 . . -84.8(3) ?
Na3 O13 C19 C20 . . 174.3(2) ?
Na3 O13 C19 C20 2_766 . 63.4(3) ?
B4 O13 C19 Na3 . . 100.9(2) ?
Na3 O13 C19 Na3 2_766 . -110.8(2) ?
O12 Na3 C19 O13 . . -140.26(15) ?
O14 Na3 C19 O13 2_766 . 95.09(15) ?
O13 Na3 C19 O13 2_766 . 37.99(17) ?
O11 Na3 C19 O13 . . -153.48(15) ?
O16 Na3 C19 O13 . . -55.31(14) ?
O12 Na3 C19 C20 . . -165.4(9) ?
O14 Na3 C19 C20 2_766 . 70.0(10) ?
O13 Na3 C19 C20 . . -25.1(9) ?
O13 Na3 C19 C20 2_766 . 12.9(10) ?
O11 Na3 C19 C20 . . -178.6(10) ?
O16 Na3 C19 C20 . . -80.4(10) ?
O13 C19 C20 C21 . . 75.6(3) ?
Na3 C19 C20 C21 . . 98.1(10) ?
C19 C20 C21 C22 . . -53.7(4) ?
B4 O17 C22 C21 . . -94.1(3) ?
Na4 O17 C22 C21 . . 85.6(4) ?
C20 C21 C22 O17 . . 67.1(4) ?
B4 O14 C23 C24 . . -91.3(3) ?
Na3 O14 C23 C24 2_766 . 83.0(3) ?
O14 C23 C24 C25 . . 64.4(3) ?
C23 C24 C25 C26 . . -56.6(4) ?
B4 O16 C26 C25 . . -73.2(3) ?
Na4 O16 C26 C25 . . 50.7(3) ?
Na3 O16 C26 C25 . . -165.4(2) ?
B4 O16 C26 Na3 . . 92.2(2) ?
Na4 O16 C26 Na3 . . -143.97(14) ?
C24 C25 C26 O16 . . 76.5(3) ?
C24 C25 C26 Na3 . . 9.0(10) ?
O12 Na3 C26 O16 . . 113.68(14) ?
O14 Na3 C26 O16 2_766 . -128.48(16) ?
O13 Na3 C26 O16 . . -42.29(13) ?
O13 Na3 C26 O16 2_766 . -123.57(15) ?
O11 Na3 C26 O16 . . 60.18(15) ?
O12 Na3 C26 C25 . . -172.2(8) ?
O14 Na3 C26 C25 2_766 . -54.4(9) ?
O13 Na3 C26 C25 . . 31.8(8) ?
O13 Na3 C26 C25 2_766 . -49.5(8) ?
O11 Na3 C26 C25 . . 134.2(8) ?
O16 Na3 C26 C25 . . 74.1(8) ?
Na4 O15 C27 C28 . . 23.6(3) ?
O15 C27 C28 C28 . 2_765 179.2(3) y
O15 C27 C28 Na4 . . -16.5(2) ?
O16 Na4 C28 C27 . . -42.6(2) ?
O18 Na4 C28 C27 1_545 . 167.84(17) ?
O15 Na4 C28 C27 . . 12.32(17) ?
O6 Na4 C28 C27 1_545 . 115.49(19) ?
O17 Na4 C28 C27 . . -90.26(18) ?
O16 Na4 C28 C28 . 2_765 93.3(8) ?
O18 Na4 C28 C28 1_545 2_765 -56.3(8) ?
O15 Na4 C28 C28 . 2_765 148.2(8) ?
O6 Na4 C28 C28 1_545 2_765 -108.7(8) ?
O17 Na4 C28 C28 . 2_765 45.6(8) ?
B2 O5 C29 C30 . . 81.9(3) ?
Na1 O5 C29 C30 . . -49.9(4) ?
O5 C29 C30 C31 . . -74.8(4) ?
C29 C30 C31 C32 . . 52.4(4) ?
B2 O6 C32 C31 . . 91.8(4) ?
Na4 O6 C32 C31 1_565 . -81.8(4) ?
C30 C31 C32 O6 . . -63.6(4) ?
B2 O4 C33 C34 . . 93.4(3) ?
Na1 O4 C33 C34 . . -88.0(4) ?
O4 C33 C34 C35 . . -65.4(4) ?
C33 C34 C35 C36 . . 50.3(4) ?
B2 O18 C36 C35 . . 84.2(3) ?
Na4 O18 C36 C35 1_565 . -60.2(3) ?
C34 C35 C36 O18 . . -72.2(4) ?
